data_8107539
loop_
_publ_author_name
'Zheng, Xiaoxin'
'Jiang, Jinke'
'Liu, Yang'

_publ_section_title
;
 Crystal structure of tetracene-5,12-dione, C18H10O2
;
_journal_issue 4
_journal_name_full 'Zeitschrift f\"ur Kristallographie - New Crystal Structures'
_journal_page_first 717
_journal_page_last 718
_journal_paper_doi 10.1515/ncrs-2023-0166
_journal_volume 238
_journal_year 2023
_chemical_formula_moiety 'C18 H10 O2'
_chemical_formula_sum 'C18 H10 O2'
_chemical_formula_weight 258.26
_chemical_melting_point 558
_chemical_name_common Tetracene-5,12-dione
_chemical_name_systematic Tetracene-5,12-dione
_space_group_crystal_system orthorhombic
_space_group_IT_number 19
_space_group_name_Hall 'P 2ac 2ab'
_space_group_name_H-M_alt 'P 21 21 21'
_atom_sites_solution_hydrogens geom
_audit_creation_method SHELXL-2018/3
_cell_angle_alpha 90
_cell_angle_beta 90
_cell_angle_gamma 90
_cell_formula_units_Z 4
_cell_length_a 3.95660(10)
_cell_length_b 12.2859(3)
_cell_length_c 24.5014(6)
_cell_measurement_reflns_used 7466
_cell_measurement_temperature 302(2)
_cell_measurement_theta_max 68.10
_cell_measurement_theta_min 3.61
_cell_volume 1191.02(5)
_computing_cell_refinement 'Bruker SAINT [1]'
_computing_data_collection 'Bruker APEX2 [1]'
_computing_data_reduction 'Bruker SAINT [1]'
_computing_molecular_graphics 'Bruker SHELXTL [3]'
_computing_publication_material 'Bruker SHELXTL [3]'
_computing_structure_refinement 'SHELXL-2018/3 [3]'
_computing_structure_solution 'SHELXT 2014/5 [2]'
_diffrn_ambient_temperature 302(2)
_diffrn_measured_fraction_theta_full 0.999
_diffrn_measured_fraction_theta_max 0.999
_diffrn_measurement_device_type 'Bruker APEX-II CCD'
_diffrn_measurement_method '\f and \w scans'
_diffrn_radiation_type CuK\a
_diffrn_radiation_wavelength 1.54178
_diffrn_reflns_av_R_equivalents 0.0527
_diffrn_reflns_av_unetI/netI 0.0381
_diffrn_reflns_Laue_measured_fraction_full 0.999
_diffrn_reflns_Laue_measured_fraction_max 0.999
_diffrn_reflns_limit_h_max 4
_diffrn_reflns_limit_h_min -3
_diffrn_reflns_limit_k_max 14
_diffrn_reflns_limit_k_min -14
_diffrn_reflns_limit_l_max 29
_diffrn_reflns_limit_l_min -29
_diffrn_reflns_number 11233
_diffrn_reflns_point_group_measured_fraction_full 0.998
_diffrn_reflns_point_group_measured_fraction_max 0.998
_diffrn_reflns_theta_full 67.679
_diffrn_reflns_theta_max 68.202
_diffrn_reflns_theta_min 3.608
_exptl_absorpt_coefficient_mu 0.750
_exptl_absorpt_correction_type multi-scan
_exptl_absorpt_process_details 'SADABS-2016/2 (Bruker,2016/2) was used for absorption correction'
_exptl_crystal_colour Yellow
_exptl_crystal_density_diffrn 1.440
_exptl_crystal_description Needle
_exptl_crystal_F_000 536
_exptl_crystal_size_max 0.410
_exptl_crystal_size_mid 0.110
_exptl_crystal_size_min 0.080
_exptl_transmission_factor_max 0.7531
_exptl_transmission_factor_min 0.5883
_refine_diff_density_max 0.270
_refine_diff_density_min -0.246
_refine_diff_density_rms 0.057
_refine_ls_abs_structure_details
;
 Flack x determined using 590 quotients [(I+)-(I-)]/[(I+)+(I-)]
 (Parsons, Flack and Wagner, Acta Cryst. B69 (2013) 249-259).
;
_refine_ls_abs_structure_Flack -0.1(2)
_refine_ls_extinction_coef .
_refine_ls_extinction_method none
_refine_ls_goodness_of_fit_ref 1.080
_refine_ls_hydrogen_treatment constr
_refine_ls_matrix_type full
_refine_ls_number_parameters 181
_refine_ls_number_reflns 2172
_refine_ls_number_restraints 0
_refine_ls_restrained_S_all 1.080
_refine_ls_R_factor_all 0.0850
_refine_ls_R_factor_gt 0.0609
_refine_ls_shift/su_max 0.000
_refine_ls_shift/su_mean 0.000
_refine_ls_structure_factor_coef Fsqd
_refine_ls_weighting_details 'w=1/[\s^2^(Fo^2^)+(0.0548P)^2^+0.9316P] where P=(Fo^2^+2Fc^2^)/3'
_refine_ls_weighting_scheme calc
_refine_ls_wR_factor_gt 0.1391
_refine_ls_wR_factor_ref 0.1660
_reflns_Friedel_coverage 0.636
_reflns_Friedel_fraction_full 0.995
_reflns_Friedel_fraction_max 0.995
_reflns_number_gt 1643
_reflns_number_total 2172
_reflns_threshold_expression 'I > 2\s(I)'
_cod_data_source_file suppl_j_ncrs-2023-0166_suppl_001.cif
_cod_data_source_block cu
_cod_database_code 8107539
_shelx_shelxl_version_number 2018/3
_shelx_space_group_comment
;
The symmetry employed for this shelxl refinement is uniquely defined
by the following loop, which should always be used as a source of
symmetry information in preference to the above space-group names.
They are only intended as comments.
;
_shelx_estimated_absorpt_t_min 0.749
_shelx_estimated_absorpt_t_max 0.942

loop_
_space_group_symop_operation_xyz
'x, y, z'
'x+1/2, -y+1/2, -z'
'-x, y+1/2, -z+1/2'
'-x+1/2, -y, z+1/2'

loop_
_atom_site_label
_atom_site_type_symbol
_atom_site_fract_x
_atom_site_fract_y
_atom_site_fract_z
_atom_site_U_iso_or_equiv
_atom_site_adp_type
_atom_site_occupancy
_atom_site_site_symmetry_order
_atom_site_calc_flag
_atom_site_refinement_flags_posn
_atom_site_refinement_flags_adp
_atom_site_refinement_flags_occupancy
_atom_site_disorder_assembly
_atom_site_disorder_group
O1 O 0.5051(12) 0.7041(2) 0.59902(12) 0.0801(11) Uani 1 1 d . . . . .
O2 O 0.2474(13) 0.2741(2) 0.61090(14) 0.0844(12) Uani 1 1 d . . . . .
C1 C 0.0236(12) 0.5524(4) 0.46726(17) 0.0621(12) Uani 1 1 d . . . . .
H1 H -0.039523 0.591043 0.436250 0.074 Uiso 1 1 calc R U . . .
C2 C 0.1820(12) 0.6057(4) 0.50998(16) 0.0553(11) Uani 1 1 d . . . . .
H7 H 0.225712 0.679893 0.507601 0.066 Uiso 1 1 calc R U . . .
C3 C 0.2764(11) 0.5478(3) 0.55676(14) 0.0455(9) Uani 1 1 d . . . . .
C4 C 0.4466(12) 0.6060(3) 0.60161(15) 0.0493(10) Uani 1 1 d . . . . .
C5 C 0.5412(11) 0.5427(3) 0.65089(14) 0.0431(9) Uani 1 1 d . . . . .
C6 C 0.4675(10) 0.4299(3) 0.65445(14) 0.0424(9) Uani 1 1 d . . . . .
C7 C 0.5563(11) 0.3731(3) 0.70089(16) 0.0501(10) Uani 1 1 d . . . . .
H4 H 0.510302 0.298990 0.702912 0.060 Uiso 1 1 calc R U . . .
C8 C 0.7153(10) 0.4250(3) 0.74532(15) 0.0480(9) Uani 1 1 d . . . . .
C9 C 0.8039(12) 0.3677(4) 0.79356(17) 0.0596(11) Uani 1 1 d . . . . .
H10 H 0.753297 0.294052 0.796602 0.071 Uiso 1 1 calc R U . . .
C10 C 0.9629(13) 0.4199(4) 0.83549(17) 0.0635(12) Uani 1 1 d . . . . .
H2 H 1.023354 0.381334 0.866653 0.076 Uiso 1 1 calc R U . . .
C11 C 1.0350(13) 0.5306(5) 0.83188(18) 0.0665(13) Uani 1 1 d . . . . .
H3 H 1.142041 0.565193 0.860875 0.080 Uiso 1 1 calc R U . . .
C12 C -0.0409(13) 0.4422(4) 0.47051(17) 0.0631(12) Uani 1 1 d . . . . .
H5 H -0.145328 0.406747 0.441518 0.076 Uiso 1 1 calc R U . . .
C13 C 0.0483(12) 0.3846(4) 0.51640(17) 0.0565(11) Uani 1 1 d . . . . .
H6 H 0.001805 0.310475 0.518371 0.068 Uiso 1 1 calc R U . . .
C14 C 0.2080(11) 0.4363(3) 0.56004(14) 0.0458(9) Uani 1 1 d . . . . .
C15 C 0.3018(12) 0.3722(3) 0.60865(16) 0.0500(10) Uani 1 1 d . . . . .
C16 C 0.7003(11) 0.5943(3) 0.69348(15) 0.0480(9) Uani 1 1 d . . . . .
H8 H 0.749108 0.668138 0.690684 0.058 Uiso 1 1 calc R U . . .
C17 C 0.7919(10) 0.5372(3) 0.74178(15) 0.0490(10) Uani 1 1 d . . . . .
C18 C 0.9511(12) 0.5894(4) 0.78642(16) 0.0580(11) Uani 1 1 d . . . . .
H9 H 0.998529 0.663481 0.784853 0.070 Uiso 1 1 calc R U . . .

loop_
_atom_site_aniso_label
_atom_site_aniso_U_11
_atom_site_aniso_U_22
_atom_site_aniso_U_33
_atom_site_aniso_U_23
_atom_site_aniso_U_13
_atom_site_aniso_U_12
O1 0.121(3) 0.0493(17) 0.070(2) 0.0057(14) -0.016(2) -0.010(2)
O2 0.126(3) 0.0481(17) 0.079(2) -0.0006(15) -0.017(2) -0.013(2)
C1 0.059(3) 0.080(3) 0.047(2) 0.005(2) -0.003(2) 0.005(3)
C2 0.059(3) 0.058(2) 0.049(2) 0.0052(18) -0.001(2) 0.004(2)
C3 0.043(2) 0.053(2) 0.0414(18) -0.0015(16) 0.0051(17) 0.0032(19)
C4 0.051(2) 0.050(2) 0.047(2) 0.0005(17) 0.0038(19) 0.003(2)
C5 0.042(2) 0.043(2) 0.0444(19) -0.0009(15) 0.0044(17) 0.0040(18)
C6 0.0397(19) 0.0437(19) 0.0438(19) 0.0011(15) 0.0049(17) 0.0021(17)
C7 0.048(2) 0.048(2) 0.054(2) 0.0017(18) 0.0049(19) 0.0001(19)
C8 0.040(2) 0.060(2) 0.0436(19) 0.0052(17) 0.0056(18) 0.006(2)
C9 0.056(3) 0.071(3) 0.052(2) 0.010(2) 0.008(2) 0.007(2)
C10 0.058(3) 0.090(3) 0.043(2) 0.007(2) 0.003(2) 0.013(3)
C11 0.055(3) 0.097(4) 0.048(2) -0.007(2) 0.001(2) 0.005(3)
C12 0.059(3) 0.082(3) 0.048(2) -0.010(2) 0.000(2) 0.003(3)
C13 0.054(2) 0.058(2) 0.058(2) -0.0110(19) 0.000(2) -0.001(2)
C14 0.042(2) 0.051(2) 0.0447(19) -0.0049(16) 0.0048(17) 0.0049(19)
C15 0.051(2) 0.048(2) 0.051(2) 0.0007(17) 0.0047(19) 0.0017(19)
C16 0.046(2) 0.049(2) 0.049(2) -0.0032(17) 0.0051(18) -0.0018(18)
C17 0.040(2) 0.062(3) 0.046(2) -0.0056(18) 0.0057(18) 0.004(2)
C18 0.056(3) 0.070(3) 0.048(2) -0.010(2) 0.000(2) -0.001(2)

loop_
_atom_type_symbol
_atom_type_description
_atom_type_scat_dispersion_real
_atom_type_scat_dispersion_imag
_atom_type_scat_source
C C 0.0181 0.0091 'International Tables Vol C Tables 4.2.6.8 and 6.1.1.4'
H H 0.0000 0.0000 'International Tables Vol C Tables 4.2.6.8 and 6.1.1.4'
O O 0.0492 0.0322 'International Tables Vol C Tables 4.2.6.8 and 6.1.1.4'

loop_
_geom_angle_atom_site_label_1
_geom_angle_atom_site_label_2
_geom_angle_atom_site_label_3
_geom_angle
_geom_angle_site_symmetry_1
_geom_angle_site_symmetry_3
C12 C1 C2 120.3(4) . .
C12 C1 H1 119.9 . .
C2 C1 H1 119.9 . .
C1 C2 C3 120.0(4) . .
C1 C2 H7 120.0 . .
C3 C2 H7 120.0 . .
C2 C3 C14 119.5(4) . .
C2 C3 C4 119.1(4) . .
C14 C3 C4 121.4(3) . .
O1 C4 C3 121.5(4) . .
O1 C4 C5 120.6(4) . .
C3 C4 C5 117.9(3) . .
C16 C5 C6 119.9(3) . .
C16 C5 C4 119.5(3) . .
C6 C5 C4 120.6(3) . .
C7 C6 C5 119.5(3) . .
C7 C6 C15 119.7(3) . .
C5 C6 C15 120.8(3) . .
C6 C7 C8 121.4(4) . .
C6 C7 H4 119.3 . .
C8 C7 H4 119.3 . .
C7 C8 C17 119.3(4) . .
C7 C8 C9 121.9(4) . .
C17 C8 C9 118.8(4) . .
C10 C9 C8 120.5(4) . .
C10 C9 H10 119.7 . .
C8 C9 H10 119.7 . .
C9 C10 C11 120.4(4) . .
C9 C10 H2 119.8 . .
C11 C10 H2 119.8 . .
C18 C11 C10 121.2(5) . .
C18 C11 H3 119.4 . .
C10 C11 H3 119.4 . .
C13 C12 C1 120.3(4) . .
C13 C12 H5 119.8 . .
C1 C12 H5 119.8 . .
C12 C13 C14 120.6(4) . .
C12 C13 H6 119.7 . .
C14 C13 H6 119.7 . .
C13 C14 C3 119.3(4) . .
C13 C14 C15 119.3(4) . .
C3 C14 C15 121.4(3) . .
O2 C15 C14 121.2(4) . .
O2 C15 C6 121.0(4) . .
C14 C15 C6 117.8(3) . .
C5 C16 C17 121.4(4) . .
C5 C16 H8 119.3 . .
C17 C16 H8 119.3 . .
C8 C17 C18 119.3(4) . .
C8 C17 C16 118.5(4) . .
C18 C17 C16 122.2(4) . .
C11 C18 C17 119.8(4) . .
C11 C18 H9 120.1 . .
C17 C18 H9 120.1 . .

loop_
_geom_bond_atom_site_label_1
_geom_bond_atom_site_label_2
_geom_bond_distance
_geom_bond_site_symmetry_2
O1 C4 1.229(5) .
O2 C15 1.225(5) .
C1 C12 1.380(7) .
C1 C2 1.384(6) .
C1 H1 0.9300 .
C2 C3 1.400(5) .
C2 H7 0.9300 .
C3 C14 1.398(5) .
C3 C4 1.474(5) .
C4 C5 1.484(5) .
C5 C16 1.374(5) .
C5 C6 1.419(5) .
C6 C7 1.380(5) .
C6 C15 1.481(5) .
C7 C8 1.410(6) .
C7 H4 0.9300 .
C8 C17 1.414(6) .
C8 C9 1.420(5) .
C9 C10 1.365(7) .
C9 H10 0.9300 .
C10 C11 1.392(7) .
C10 H2 0.9300 .
C11 C18 1.368(6) .
C11 H3 0.9300 .
C12 C13 1.375(6) .
C12 H5 0.9300 .
C13 C14 1.395(6) .
C13 H6 0.9300 .
C14 C15 1.476(5) .
C16 C17 1.423(5) .
C16 H8 0.9300 .
C17 C18 1.416(6) .
C18 H9 0.9300 .

loop_
_geom_torsion_atom_site_label_1
_geom_torsion_atom_site_label_2
_geom_torsion_atom_site_label_3
_geom_torsion_atom_site_label_4
_geom_torsion
_geom_torsion_site_symmetry_1
_geom_torsion_site_symmetry_2
_geom_torsion_site_symmetry_3
_geom_torsion_site_symmetry_4
C12 C1 C2 C3 -0.2(7) . . . .
C1 C2 C3 C14 -0.3(7) . . . .
C1 C2 C3 C4 179.6(4) . . . .
C2 C3 C4 O1 0.5(7) . . . .
C14 C3 C4 O1 -179.5(4) . . . .
C2 C3 C4 C5 179.5(4) . . . .
C14 C3 C4 C5 -0.5(6) . . . .
O1 C4 C5 C16 -1.0(7) . . . .
C3 C4 C5 C16 180.0(4) . . . .
O1 C4 C5 C6 178.6(4) . . . .
C3 C4 C5 C6 -0.3(6) . . . .
C16 C5 C6 C7 0.1(6) . . . .
C4 C5 C6 C7 -179.6(4) . . . .
C16 C5 C6 C15 -178.9(4) . . . .
C4 C5 C6 C15 1.4(5) . . . .
C5 C6 C7 C8 0.8(6) . . . .
C15 C6 C7 C8 179.8(4) . . . .
C6 C7 C8 C17 -1.4(6) . . . .
C6 C7 C8 C9 179.2(4) . . . .
C7 C8 C9 C10 178.9(4) . . . .
C17 C8 C9 C10 -0.6(6) . . . .
C8 C9 C10 C11 1.1(7) . . . .
C9 C10 C11 C18 -0.4(7) . . . .
C2 C1 C12 C13 0.7(7) . . . .
C1 C12 C13 C14 -0.6(7) . . . .
C12 C13 C14 C3 0.1(7) . . . .
C12 C13 C14 C15 -179.8(4) . . . .
C2 C3 C14 C13 0.4(6) . . . .
C4 C3 C14 C13 -179.6(4) . . . .
C2 C3 C14 C15 -179.8(4) . . . .
C4 C3 C14 C15 0.3(6) . . . .
C13 C14 C15 O2 1.3(7) . . . .
C3 C14 C15 O2 -178.5(4) . . . .
C13 C14 C15 C6 -179.3(4) . . . .
C3 C14 C15 C6 0.8(6) . . . .
C7 C6 C15 O2 -1.3(7) . . . .
C5 C6 C15 O2 177.7(4) . . . .
C7 C6 C15 C14 179.4(4) . . . .
C5 C6 C15 C14 -1.7(6) . . . .
C6 C5 C16 C17 -0.5(6) . . . .
C4 C5 C16 C17 179.2(4) . . . .
C7 C8 C17 C18 179.9(4) . . . .
C9 C8 C17 C18 -0.6(6) . . . .
C7 C8 C17 C16 1.0(6) . . . .
C9 C8 C17 C16 -179.6(4) . . . .
C5 C16 C17 C8 -0.1(6) . . . .
C5 C16 C17 C18 -179.0(4) . . . .
C10 C11 C18 C17 -0.8(7) . . . .
C8 C17 C18 C11 1.3(6) . . . .
C16 C17 C18 C11 -179.8(4) . . . .
